data_8104545
loop_
_publ_author_name
'Natalia V. Zubkova'
'Igor V. Pekov'
'Evgeny V. Sereda'
'Vasiliy O. Yapaskurt'
'Dmitry Yu. Pushcharovsky'

_publ_section_title
;
 The crystal structure of hibbingite, orthorhombic Fe2Cl(OH)3
;
_journal_name_full 'Zeitschrift fur Kristallographie'
_journal_page_first 379
_journal_page_last 382
_journal_paper_doi 10.1515/zkri-2018-2124
_journal_volume 234
_journal_year 2019
_chemical_formula_sum 'Cl Fe2 H3 O3'
_chemical_formula_weight 198.17
_chemical_name_common
;
Hibbingite
;
_space_group_IT_number 62
_space_group_name_Hall '-P 2ac 2n'
_space_group_name_H-M_alt 'P n m a'
_symmetry_cell_setting orthorhombic
_symmetry_Int_Tables_number 62
_symmetry_space_group_name_Hall '-P 2ac 2n'
_symmetry_space_group_name_H-M 'P n m a'
_cell_angle_alpha 90.
_cell_angle_beta 90.
_cell_angle_gamma 90.
_cell_formula_units_Z 4
_cell_length_a 6.3373(2)
_cell_length_b 6.9892(2)
_cell_length_c 9.3457(3)
_cell_volume 413.95(2)
_diffrn_ambient_temperature 293
_diffrn_radiation_probe x-ray
_diffrn_radiation_type MoK\a
_diffrn_radiation_wavelength 0.71073
_exptl_absorpt_coefficient_mu 7.50
_exptl_crystal_density_diffrn 3.18
_exptl_crystal_F_000 384
_refine_ls_goodness_of_fit_ref 1.047
_refine_ls_number_parameters 42
_refine_ls_number_reflns 556
_refine_ls_R_factor_all 0.0232
_refine_ls_R_factor_gt 0.0207
_refine_ls_wR_factor_gt 0.0417
_refine_ls_wR_factor_ref 0.0429
_cod_data_source_file Zeitschrift-Fur-Kristallographie-2019-234-379.cif
_cod_data_source_block 1
_cod_original_cell_volume 413.95(3)
_cod_database_code 8104545

loop_
_space_group_symop_id
_space_group_symop_operation_xyz
1 x,y,z
2 1/2-x,-y,1/2+z
3 1/2+x,1/2-y,1/2-z
4 -x,1/2+y,-z
5 -x,-y,-z
6 1/2+x,y,1/2-z
7 1/2-x,1/2+y,1/2+z
8 x,1/2-y,z

loop_
_atom_site_aniso_label
_atom_site_aniso_U_11
_atom_site_aniso_U_22
_atom_site_aniso_U_33
_atom_site_aniso_U_23
_atom_site_aniso_U_13
_atom_site_aniso_U_12
Fe1 0.0136(3) 0.0108(2) 0.0115(2) -0.0018(2) 0.0008(2) -0.0011(2)
Fe2 0.0098(2) 0.0130(2) 0.0128(2) 0.0000 -0.0020(2) 0.0000
Cl 0.0132(4) 0.0166(3) 0.0149(4) 0.0000 -0.0018(3) 0.0000
O1 0.0083(11) 0.0150(10) 0.0143(10) 0.0000 0.0012(9) 0.0000
O2 0.0143(8) 0.0119(7) 0.0142(8) -0.0038(7) -0.0011(6) -0.0012(6)

loop_
_atom_site_label
_atom_site_type_symbol
_atom_site_thermal_displace_type
_atom_site_fract_x
_atom_site_fract_y
_atom_site_fract_z
_atom_site_occupancy
_atom_site_U_iso_or_equiv
_atom_site_calc_flag
_atom_site_refinement_flags
_atom_site_disorder_assembly
_atom_site_disorder_group
Fe1 Fe Uani 0.00000 0.00000 0.00000 1.000 0.0120(1) . . . .
Fe2 Fe Uani 0.19832(7) 0.25000 0.25132(4) 1.000 0.0119(1) . . . .
Cl Cl Uani 0.31086(12) 0.75000 0.03467(8) 1.000 0.0149(2) . . . .
O1 O Uani 0.1803(4) 0.25000 0.0187(2) 1.000 0.0125(6) . . . .
O2 O Uani 0.4478(2) 0.0528(2) 0.28230(16) 1.000 0.0135(4) . . . .
H1 H Uiso 0.306(2) 0.25000 -0.012(3) 1.000 0.017(10) . . . .
H2 H Uiso 0.437(4) -0.034(3) 0.220(2) 1.000 0.036(9) . . . .

loop_
_atom_type_symbol
_atom_type_description
_atom_type_scat_dispersion_real
_atom_type_scat_dispersion_imag
_atom_type_scat_source
Cl Cl 0.1484 0.1585 ' International Tables Vol C Tables 4.2.6.8 and 6.1.1.4'
Fe Fe 0.3463 0.8444 ' International Tables Vol C Tables 4.2.6.8 and 6.1.1.4'
H H 0.0000 0.0000 ' International Tables Vol C Tables 4.2.6.8 and 6.1.1.4'
O O 0.0106 0.0060 ' International Tables Vol C Tables 4.2.6.8 and 6.1.1.4'

loop_
_geom_angle_atom_site_label_1
_geom_angle_atom_site_label_2
_geom_angle_atom_site_label_3
_geom_angle
_geom_angle_site_symmetry_1
_geom_angle_site_symmetry_2
_geom_angle_site_symmetry_3
_geom_angle_publ_flag
Cl Fe1 O1 97.71(6) 1_545 . . yes
O1 Fe1 O2 98.16(6) . . 2_554 yes
Cl Fe1 O1 82.29(6) 4_545 . . yes
O1 Fe1 O1 180.00 . . 4_545 yes
O1 Fe1 O2 81.84(6) . . 6_455 yes
Cl Fe1 O2 83.41(4) 1_545 . 2_554 yes
Cl Fe1 Cl 180.00 1_545 . 4_545 yes
Cl Fe1 O1 82.29(6) 1_545 . 4_545 yes
Cl Fe1 O2 96.59(4) 1_545 . 6_455 yes
Cl Fe1 O2 96.59(4) 4_545 . 2_554 yes
O1 Fe1 O2 81.84(6) 4_545 . 2_554 yes
O2 Fe1 O2 180.00 2_554 . 6_455 yes
Cl Fe1 O1 97.71(6) 4_545 . 4_545 yes
Cl Fe1 O2 83.41(4) 4_545 . 6_455 yes
O1 Fe1 O2 98.16(6) 4_545 . 6_455 yes
O1 Fe2 O2 100.12(7) . . . yes
Cl Fe2 O1 175.74(7) 2_565 . . yes
O1 Fe2 O2 79.24(7) . . 3_455 yes
O1 Fe2 O2 79.24(7) . . 6_455 yes
O1 Fe2 O2 100.12(7) . . 8_555 yes
Cl Fe2 O2 83.09(4) 2_565 . . yes
O2 Fe2 O2 179.35(6) . . 3_455 yes
O2 Fe2 O2 98.97(5) . . 6_455 yes
O2 Fe2 O2 81.23(5) . . 8_555 yes
Cl Fe2 O2 97.55(4) 2_565 . 3_455 yes
Cl Fe2 O2 97.55(4) 2_565 . 6_455 yes
Cl Fe2 O2 83.09(4) 2_565 . 8_555 yes
O2 Fe2 O2 80.84(5) 3_455 . 6_455 yes
O2 Fe2 O2 98.97(5) 3_455 . 8_555 yes
O2 Fe2 O2 179.35(6) 6_455 . 8_555 yes
Fe1 Cl Fe2 82.04(2) 1_565 . 2_564 yes
Fe1 Cl Fe1 82.38(2) 1_565 . 4_555 yes
Fe1 Cl Fe2 82.04(2) 4_555 . 2_564 yes
Fe1 O1 Fe2 96.43(6) . . . yes
Fe1 O1 Fe1 113.03(11) . . 4_555 yes
Fe1 O1 Fe2 96.43(6) 4_555 . . yes
Fe1 O2 Fe2 111.44(6) 2_555 . . yes
Fe2 O2 Fe2 96.63(6) . . 3_555 yes
Fe1 O2 Fe2 98.04(6) 2_555 . 3_555 yes
Fe1 O1 H1 119.0(5) . . . no
Fe2 O1 H1 106.8(18) . . . no
Fe1 O1 H1 119.0(5) 4_555 . . no
Fe2 O2 H2 108.3(16) . . . no
Fe1 O2 H2 123.8(14) 2_555 . . no
Fe2 O2 H2 115.1(16) 3_555 . . no

loop_
_geom_bond_atom_site_label_1
_geom_bond_atom_site_label_2
_geom_bond_distance
_geom_bond_site_symmetry_1
_geom_bond_site_symmetry_2
_geom_bond_publ_flag
Fe1 O1 2.0950(14) . . yes
Fe1 Cl 2.6531(6) . 1_545 yes
Fe1 O2 2.0941(15) . 2_554 yes
Fe1 Cl 2.6531(6) . 4_545 yes
Fe1 O1 2.0950(14) . 4_545 yes
Fe1 O2 2.0941(15) . 6_455 yes
Fe2 O1 2.1770(19) . . yes
Fe2 O2 2.1173(14) . . yes
Fe2 Cl 2.6487(8) . 2_565 yes
Fe2 O2 2.1258(14) . 3_455 yes
Fe2 O2 2.1258(14) . 6_455 yes
Fe2 O2 2.1173(14) . 8_555 yes
O1 H1 0.847(15) . . no
O2 H2 0.84(2) . . no

loop_
_geom_hbond_atom_site_label_D
_geom_hbond_atom_site_label_H
_geom_hbond_atom_site_label_A
_geom_hbond_distance_DH
_geom_hbond_distance_HA
_geom_hbond_distance_DA
_geom_hbond_angle_DHA
_geom_hbond_site_symmetry_A
_geom_hbond_publ_flag
O1 H1 Cl 0.847(15) 2.437(13) 3.263(3) 165(2) 4_645 yes
O2 H2 Cl 0.84(2) 2.43(2) 3.2539(16) 165(2) 1_545 yes

loop_
_geom_torsion_atom_site_label_1
_geom_torsion_atom_site_label_2
_geom_torsion_atom_site_label_3
_geom_torsion_atom_site_label_4
_geom_torsion
_geom_torsion_site_symmetry_1
_geom_torsion_site_symmetry_2
_geom_torsion_site_symmetry_3
_geom_torsion_site_symmetry_4
_geom_torsion_publ_flag
O2 Fe2 O1 Fe1 81.54(8) . . . . no
O2 Fe2 O2 Fe1 -82.86(6) . . 6_455 . no
